data_2205046
loop_
_publ_author_name
'Hua-Yue, Wu'
'Xiao-Bo, Huang'
'Jin-Chang, Ding'
'Miao-Chang, Liu'
'Mao-Lin, Hu'

_publ_section_title
;
 (<i>Z</i>)-5-Benzylidene-3-phenethyl-2-thioxoimidazolidin-4-one
;
_journal_issue 2
_journal_name_full 'Acta Crystallographica Section E'
_journal_page_first o497
_journal_page_last o499
_journal_paper_doi 10.1107/S1600536805002667
_journal_volume 61
_journal_year 2005
_chemical_formula_iupac 'C18 H16 N2 O S'
_chemical_formula_moiety 'C18 H16 N2 O S'
_chemical_formula_sum 'C18 H16 N2 O S'
_chemical_formula_weight 308.39
_chemical_name_systematic
;
(Z)-3-Phenylethyl-5-phenylmethylidene-2-thioxo-1H-imidazolidin-4-one
;
_space_group_IT_number 2
_symmetry_cell_setting triclinic
_symmetry_space_group_name_Hall '-P 1'
_symmetry_space_group_name_H-M 'P -1'
_atom_sites_solution_hydrogens geom
_atom_sites_solution_primary direct
_atom_sites_solution_secondary difmap
_audit_creation_method SHELXL-97
_cell_angle_alpha 107.009(2)
_cell_angle_beta 101.652(2)
_cell_angle_gamma 100.645(2)
_cell_formula_units_Z 4
_cell_length_a 9.8221(10)
_cell_length_b 10.6654(10)
_cell_length_c 16.5207(16)
_cell_measurement_reflns_used 1368
_cell_measurement_temperature 298(2)
_cell_measurement_theta_max 24.12
_cell_measurement_theta_min 2.68
_cell_volume 1565.0(3)
_computing_cell_refinement 'SAINT (Bruker, 2002)'
_computing_data_collection 'SMART (Bruker, 2002)'
_computing_data_reduction SAINT
_computing_molecular_graphics 'SHELXTL (Bruker, 2002)'
_computing_publication_material SHELXL97
_computing_structure_refinement 'SHELXL97 (Sheldrick, 1997)'
_computing_structure_solution 'SHELXS97 (Sheldrick, 1997)'
_diffrn_ambient_temperature 298(2)
_diffrn_measured_fraction_theta_full 0.983
_diffrn_measured_fraction_theta_max 0.983
_diffrn_measurement_device_type 'Bruker APEX area-detector'
_diffrn_measurement_method '\f and \w'
_diffrn_radiation_monochromator graphite
_diffrn_radiation_source 'fine-focus sealed tube'
_diffrn_radiation_type MoK\a
_diffrn_radiation_wavelength 0.71073
_diffrn_reflns_av_R_equivalents 0.0273
_diffrn_reflns_av_sigmaI/netI 0.0629
_diffrn_reflns_limit_h_max 11
_diffrn_reflns_limit_h_min -11
_diffrn_reflns_limit_k_max 10
_diffrn_reflns_limit_k_min -12
_diffrn_reflns_limit_l_max 19
_diffrn_reflns_limit_l_min -16
_diffrn_reflns_number 8414
_diffrn_reflns_theta_full 25.24
_diffrn_reflns_theta_max 25.24
_diffrn_reflns_theta_min 1.34
_diffrn_standards_decay_% 0
_diffrn_standards_interval_time 0
_diffrn_standards_number 0
_exptl_absorpt_coefficient_mu 0.210
_exptl_absorpt_correction_T_max 0.9692
_exptl_absorpt_correction_T_min 0.9533
_exptl_absorpt_correction_type multi-scan
_exptl_absorpt_process_details '(SADABS; Bruker, 2002)'
_exptl_crystal_colour Colorless
_exptl_crystal_density_diffrn 1.309
_exptl_crystal_density_method 'not measured'
_exptl_crystal_description Block
_exptl_crystal_F_000 648
_exptl_crystal_size_max 0.23
_exptl_crystal_size_mid 0.18
_exptl_crystal_size_min 0.15
_refine_diff_density_max 0.299
_refine_diff_density_min -0.363
_refine_ls_extinction_method none
_refine_ls_goodness_of_fit_ref 1.130
_refine_ls_hydrogen_treatment constr
_refine_ls_matrix_type full
_refine_ls_number_parameters 397
_refine_ls_number_reflns 5560
_refine_ls_number_restraints 0
_refine_ls_restrained_S_all 1.130
_refine_ls_R_factor_all 0.1054
_refine_ls_R_factor_gt 0.0757
_refine_ls_shift/su_max 0.000
_refine_ls_shift/su_mean 0.000
_refine_ls_structure_factor_coef Fsqd
_refine_ls_weighting_details 'calc w = 1/[\s^2^(Fo^2^)+(0.0799P)^2^+0.2749P] where P = (Fo^2^+2Fc^2^)/3'
_refine_ls_weighting_scheme calc
_refine_ls_wR_factor_gt 0.1662
_refine_ls_wR_factor_ref 0.1895
_reflns_number_gt 4149
_reflns_number_total 5560
_reflns_threshold_expression I>2\s(I)
_cod_data_source_file cv6452.cif
_cod_data_source_block I
_cod_depositor_comments
;
The following automatic conversions were performed:
'_symmetry_cell_setting' value 'Triclinic' changed to 'triclinic'
according to '/home/saulius/struct/CIF-dictionaries/cif_core.dic'
dictionary named 'cif_core.dic' version 2.4.1 from 2010-06-29.

Automatic conversion script
Id: cif_fix_enum 1527 2010-12-29 10:47:43Z saulius 

The following automatic conversions were performed:

'_symmetry_cell_setting' value 'Triclinic' changed to 'triclinic'
according to /home/saulius/struct/CIF-dictionaries/cif_core.dic
dictionary named 'cif_core.dic' version 2.4.1 from 2010-06-29.

Automatic conversion script
Id: cif_fix_values 1715 2011-07-08 13:25:40Z adriana 
;
_cod_database_code 2205046
_cod_database_fobs_code 2205046

loop_
_symmetry_equiv_pos_as_xyz
'x, y, z'
'-x, -y, -z'

loop_
_atom_site_label
_atom_site_fract_x
_atom_site_fract_y
_atom_site_fract_z
_atom_site_U_iso_or_equiv
_atom_site_adp_type
_atom_site_calc_flag
_atom_site_refinement_flags
_atom_site_occupancy
_atom_site_type_symbol
S1 0.34174(9) 0.93643(9) 0.11058(6) 0.0473(3) Uani d . 1 S
S2 0.84701(10) 0.97491(10) 0.12039(6) 0.0548(3) Uani d . 1 S
O1 -0.0832(3) 0.5762(3) 0.08155(17) 0.0573(7) Uani d . 1 O
O2 0.4439(3) 0.5844(2) 0.07778(16) 0.0573(7) Uani d . 1 O
N1 0.1264(3) 0.7398(3) 0.11138(17) 0.0391(7) Uani d . 1 N
N2 0.0795(3) 0.8058(3) -0.00276(17) 0.0389(7) Uani d . 1 N
H2 0.0892 0.8492 -0.0385 0.047 Uiso calc R 1 H
N3 0.6479(3) 0.7573(3) 0.11151(18) 0.0407(7) Uani d . 1 N
N4 0.5993(3) 0.8244(3) -0.00223(17) 0.0396(7) Uani d . 1 N
H4 0.6082 0.8686 -0.0376 0.047 Uiso calc R 1 H
C1 0.1463(4) 0.7008(4) 0.3794(3) 0.0675(12) Uani d . 1 C
H1 0.0490 0.6704 0.3493 0.081 Uiso calc R 1 H
C2 0.1952(5) 0.6598(5) 0.4483(3) 0.0769(13) Uani d . 1 C
H2A 0.1312 0.6016 0.4641 0.092 Uiso calc R 1 H
C3 0.3363(5) 0.7034(5) 0.4939(3) 0.0716(13) Uani d . 1 C
H3 0.3693 0.6753 0.5408 0.086 Uiso calc R 1 H
C4 0.4306(5) 0.7901(5) 0.4701(3) 0.0683(12) Uani d . 1 C
H4A 0.5276 0.8204 0.5009 0.082 Uiso calc R 1 H
C5 0.3813(4) 0.8314(4) 0.4009(2) 0.0584(10) Uani d . 1 C
H5 0.4452 0.8908 0.3859 0.070 Uiso calc R 1 H
C6 0.2373(4) 0.7859(4) 0.3531(2) 0.0494(9) Uani d . 1 C
C7 0.1844(4) 0.8248(4) 0.2743(2) 0.0588(10) Uani d . 1 C
H7A 0.2395 0.9155 0.2831 0.071 Uiso calc R 1 H
H7B 0.0841 0.8255 0.2671 0.071 Uiso calc R 1 H
C8 0.2000(4) 0.7253(3) 0.1923(2) 0.0435(8) Uani d . 1 C
H8A 0.3015 0.7377 0.1955 0.052 Uiso calc R 1 H
H8B 0.1622 0.6338 0.1909 0.052 Uiso calc R 1 H
C9 0.1812(3) 0.8275(3) 0.0718(2) 0.0388(8) Uani d . 1 C
C10 -0.0104(4) 0.6617(3) 0.0623(2) 0.0408(8) Uani d . 1 C
C11 -0.0434(3) 0.7050(3) -0.0152(2) 0.0371(8) Uani d . 1 C
C12 -0.1668(3) 0.6465(3) -0.0788(2) 0.0403(8) Uani d . 1 C
H12 -0.2303 0.5797 -0.0691 0.048 Uiso calc R 1 H
C13 -0.2183(3) 0.6699(3) -0.1605(2) 0.0374(8) Uani d . 1 C
C14 -0.3247(4) 0.5678(4) -0.2291(2) 0.0515(10) Uani d . 1 C
H14 -0.3649 0.4883 -0.2204 0.062 Uiso calc R 1 H
C15 -0.3714(4) 0.5820(4) -0.3093(3) 0.0625(11) Uani d . 1 C
H15 -0.4414 0.5120 -0.3545 0.075 Uiso calc R 1 H
C16 -0.3151(4) 0.6992(5) -0.3227(3) 0.0624(11) Uani d . 1 C
H16 -0.3451 0.7085 -0.3773 0.075 Uiso calc R 1 H
C17 -0.2139(4) 0.8031(4) -0.2548(3) 0.0617(11) Uani d . 1 C
H17 -0.1767 0.8837 -0.2632 0.074 Uiso calc R 1 H
C18 -0.1675(4) 0.7889(3) -0.1750(3) 0.0488(9) Uani d . 1 C
H18 -0.1003 0.8608 -0.1294 0.059 Uiso calc R 1 H
C19 0.7265(4) 0.6656(4) 0.3570(3) 0.0670(12) Uani d . 1 C
H19 0.6844 0.5899 0.3063 0.080 Uiso calc R 1 H
C20 0.7860(5) 0.6481(6) 0.4340(4) 0.0878(16) Uani d . 1 C
H20 0.7851 0.5613 0.4351 0.105 Uiso calc R 1 H
C21 0.8468(5) 0.7580(8) 0.5094(4) 0.099(2) Uani d . 1 C
H21 0.8866 0.7459 0.5617 0.119 Uiso calc R 1 H
C22 0.8488(5) 0.8849(7) 0.5077(3) 0.0914(17) Uani d . 1 C
H22 0.8898 0.9597 0.5590 0.110 Uiso calc R 1 H
C23 0.7901(4) 0.9030(5) 0.4298(3) 0.0675(12) Uani d . 1 C
H23 0.7928 0.9903 0.4291 0.081 Uiso calc R 1 H
C24 0.7276(4) 0.7933(4) 0.3531(2) 0.0489(9) Uani d . 1 C
C25 0.6605(4) 0.8125(4) 0.2686(2) 0.0567(10) Uani d . 1 C
H25A 0.6770 0.9089 0.2783 0.068 Uiso calc R 1 H
H25B 0.5573 0.7734 0.2520 0.068 Uiso calc R 1 H
C26 0.7202(4) 0.7478(4) 0.1941(2) 0.0464(9) Uani d . 1 C
H26A 0.8220 0.7918 0.2087 0.056 Uiso calc R 1 H
H26B 0.7105 0.6529 0.1874 0.056 Uiso calc R 1 H
C27 0.6964(3) 0.8520(3) 0.0752(2) 0.0382(8) Uani d . 1 C
C28 0.5137(4) 0.6729(3) 0.0593(2) 0.0415(8) Uani d . 1 C
C29 0.4825(3) 0.7151(3) -0.0181(2) 0.0381(8) Uani d . 1 C
C30 0.3601(3) 0.6564(3) -0.0832(2) 0.0403(8) Uani d . 1 C
H30 0.2986 0.5851 -0.0763 0.048 Uiso calc R 1 H
C31 0.3072(4) 0.6856(3) -0.1628(2) 0.0415(8) Uani d . 1 C
C32 0.1613(4) 0.6395(4) -0.2050(2) 0.0517(10) Uani d . 1 C
H32 0.1006 0.5885 -0.1831 0.062 Uiso calc R 1 H
C33 0.1043(4) 0.6678(4) -0.2789(3) 0.0618(11) Uani d . 1 C
H33 0.0059 0.6371 -0.3061 0.074 Uiso calc R 1 H
C34 0.1936(5) 0.7418(4) -0.3123(3) 0.0631(11) Uani d . 1 C
H34 0.1554 0.7622 -0.3617 0.076 Uiso calc R 1 H
C35 0.3395(4) 0.7857(4) -0.2727(2) 0.0589(10) Uani d . 1 C
H35 0.3998 0.8349 -0.2958 0.071 Uiso calc R 1 H
C36 0.3960(4) 0.7568(3) -0.1992(2) 0.0458(9) Uani d . 1 C
H36 0.4949 0.7853 -0.1734 0.055 Uiso calc R 1 H

loop_
_atom_site_aniso_label
_atom_site_aniso_U_11
_atom_site_aniso_U_22
_atom_site_aniso_U_33
_atom_site_aniso_U_12
_atom_site_aniso_U_13
_atom_site_aniso_U_23
S1 0.0384(5) 0.0454(5) 0.0518(6) 0.0001(4) 0.0061(4) 0.0184(4)
S2 0.0465(6) 0.0565(6) 0.0490(6) -0.0089(4) 0.0039(4) 0.0199(5)
O1 0.0473(15) 0.0650(17) 0.0599(17) -0.0043(13) 0.0083(13) 0.0376(14)
O2 0.0552(16) 0.0558(16) 0.0583(17) -0.0064(13) 0.0125(13) 0.0305(13)
N1 0.0393(16) 0.0423(16) 0.0388(16) 0.0060(13) 0.0107(13) 0.0211(13)
N2 0.0364(15) 0.0410(15) 0.0396(16) 0.0024(12) 0.0083(12) 0.0204(12)
N3 0.0396(16) 0.0438(16) 0.0392(17) 0.0063(13) 0.0085(13) 0.0191(13)
N4 0.0409(16) 0.0401(15) 0.0371(16) 0.0007(12) 0.0087(13) 0.0196(12)
C1 0.047(2) 0.094(3) 0.050(3) 0.002(2) 0.0057(19) 0.024(2)
C2 0.076(3) 0.100(4) 0.057(3) 0.003(3) 0.021(2) 0.041(3)
C3 0.080(3) 0.097(3) 0.039(2) 0.026(3) 0.010(2) 0.028(2)
C4 0.054(3) 0.099(3) 0.041(2) 0.015(2) -0.003(2) 0.021(2)
C5 0.052(2) 0.069(3) 0.048(2) 0.006(2) 0.0123(19) 0.0178(19)
C6 0.052(2) 0.058(2) 0.037(2) 0.0176(19) 0.0112(17) 0.0139(17)
C7 0.068(3) 0.065(3) 0.047(2) 0.028(2) 0.012(2) 0.0197(19)
C8 0.042(2) 0.046(2) 0.045(2) 0.0113(16) 0.0066(16) 0.0214(16)
C9 0.0381(18) 0.0441(19) 0.0335(19) 0.0113(15) 0.0089(15) 0.0123(15)
C10 0.0367(19) 0.0414(19) 0.044(2) 0.0048(15) 0.0118(16) 0.0175(16)
C11 0.0310(17) 0.0397(18) 0.042(2) 0.0039(14) 0.0128(15) 0.0168(15)
C12 0.0373(19) 0.0372(18) 0.047(2) 0.0054(15) 0.0139(16) 0.0163(15)
C13 0.0343(18) 0.0398(18) 0.0383(19) 0.0094(14) 0.0101(15) 0.0139(15)
C14 0.048(2) 0.044(2) 0.055(2) 0.0055(17) -0.0003(18) 0.0201(17)
C15 0.058(3) 0.073(3) 0.048(3) 0.018(2) 0.000(2) 0.017(2)
C16 0.058(3) 0.096(3) 0.050(3) 0.030(2) 0.014(2) 0.043(2)
C17 0.047(2) 0.075(3) 0.083(3) 0.015(2) 0.019(2) 0.055(2)
C18 0.041(2) 0.044(2) 0.063(3) 0.0043(16) 0.0069(18) 0.0285(18)
C19 0.072(3) 0.077(3) 0.062(3) 0.022(2) 0.021(2) 0.035(2)
C20 0.088(4) 0.124(5) 0.094(4) 0.048(3) 0.038(3) 0.079(4)
C21 0.060(3) 0.202(7) 0.062(4) 0.048(4) 0.020(3) 0.075(4)
C22 0.061(3) 0.145(5) 0.041(3) 0.003(3) 0.001(2) 0.016(3)
C23 0.066(3) 0.075(3) 0.052(3) 0.006(2) 0.015(2) 0.017(2)
C24 0.041(2) 0.065(2) 0.041(2) 0.0113(18) 0.0100(17) 0.0216(18)
C25 0.060(2) 0.067(3) 0.048(2) 0.025(2) 0.0132(19) 0.0228(19)
C26 0.044(2) 0.057(2) 0.043(2) 0.0127(17) 0.0106(16) 0.0254(17)
C27 0.0377(18) 0.0409(19) 0.0379(19) 0.0089(15) 0.0113(15) 0.0162(15)
C28 0.0382(19) 0.0389(19) 0.044(2) 0.0036(15) 0.0104(16) 0.0136(15)
C29 0.0376(18) 0.0361(18) 0.042(2) 0.0054(15) 0.0156(15) 0.0153(15)
C30 0.0381(19) 0.0366(18) 0.041(2) 0.0001(15) 0.0093(16) 0.0118(15)
C31 0.0395(19) 0.0396(19) 0.039(2) 0.0055(15) 0.0094(16) 0.0077(15)
C32 0.045(2) 0.051(2) 0.047(2) 0.0017(17) 0.0081(18) 0.0087(17)
C33 0.048(2) 0.078(3) 0.049(3) 0.019(2) 0.0008(19) 0.014(2)
C34 0.069(3) 0.076(3) 0.044(2) 0.023(2) 0.007(2) 0.024(2)
C35 0.067(3) 0.064(3) 0.044(2) 0.009(2) 0.015(2) 0.0200(19)
C36 0.040(2) 0.050(2) 0.039(2) 0.0015(16) 0.0061(16) 0.0122(16)

loop_
_atom_type_symbol
_atom_type_description
_atom_type_scat_dispersion_real
_atom_type_scat_dispersion_imag
_atom_type_scat_source
C C 0.0033 0.0016 'International Tables Vol C Tables 4.2.6.8 and 6.1.1.4'
H H 0.0000 0.0000 'International Tables Vol C Tables 4.2.6.8 and 6.1.1.4'
N N 0.0061 0.0033 'International Tables Vol C Tables 4.2.6.8 and 6.1.1.4'
O O 0.0106 0.0060 'International Tables Vol C Tables 4.2.6.8 and 6.1.1.4'
S S 0.1246 0.1234 'International Tables Vol C Tables 4.2.6.8 and 6.1.1.4'

loop_
_geom_angle_atom_site_label_1
_geom_angle_atom_site_label_2
_geom_angle_atom_site_label_3
_geom_angle
C9 N1 C10 111.0(3)
C9 N1 C8 126.3(3)
C10 N1 C8 122.7(3)
C9 N2 C11 112.3(3)
C9 N2 H2 123.8
C11 N2 H2 123.8
C27 N3 C28 110.6(3)
C27 N3 C26 126.0(3)
C28 N3 C26 123.3(3)
C27 N4 C29 111.9(3)
C27 N4 H4 124.1
C29 N4 H4 124.1
C2 C1 C6 121.8(4)
C2 C1 H1 119.1
C6 C1 H1 119.1
C3 C2 C1 120.5(4)
C3 C2 H2A 119.7
C1 C2 H2A 119.7
C2 C3 C4 119.3(4)
C2 C3 H3 120.3
C4 C3 H3 120.3
C5 C4 C3 120.1(4)
C5 C4 H4A 119.9
C3 C4 H4A 119.9
C4 C5 C6 120.9(4)
C4 C5 H5 119.5
C6 C5 H5 119.5
C1 C6 C5 117.3(4)
C1 C6 C7 121.6(4)
C5 C6 C7 121.1(4)
C6 C7 C8 110.3(3)
C6 C7 H7A 109.6
C8 C7 H7A 109.6
C6 C7 H7B 109.6
C8 C7 H7B 109.6
H7A C7 H7B 108.1
N1 C8 C7 113.7(3)
N1 C8 H8A 108.8
C7 C8 H8A 108.8
N1 C8 H8B 108.8
C7 C8 H8B 108.8
H8A C8 H8B 107.7
N2 C9 N1 106.9(3)
N2 C9 S1 127.9(3)
N1 C9 S1 125.2(3)
O1 C10 N1 124.9(3)
O1 C10 C11 129.5(3)
N1 C10 C11 105.6(3)
C12 C11 N2 134.0(3)
C12 C11 C10 121.8(3)
N2 C11 C10 104.1(3)
C11 C12 C13 130.7(3)
C11 C12 H12 114.6
C13 C12 H12 114.6
C18 C13 C14 117.2(3)
C18 C13 C12 123.7(3)
C14 C13 C12 119.1(3)
C15 C14 C13 121.4(4)
C15 C14 H14 119.3
C13 C14 H14 119.3
C16 C15 C14 120.1(4)
C16 C15 H15 120.0
C14 C15 H15 120.0
C15 C16 C17 119.4(4)
C15 C16 H16 120.3
C17 C16 H16 120.3
C18 C17 C16 120.5(4)
C18 C17 H17 119.8
C16 C17 H17 119.8
C17 C18 C13 121.4(3)
C17 C18 H18 119.3
C13 C18 H18 119.3
C20 C19 C24 121.3(4)
C20 C19 H19 119.3
C24 C19 H19 119.3
C21 C20 C19 120.2(5)
C21 C20 H20 119.9
C19 C20 H20 119.9
C22 C21 C20 119.9(5)
C22 C21 H21 120.1
C20 C21 H21 120.1
C21 C22 C23 120.1(5)
C21 C22 H22 120.0
C23 C22 H22 120.0
C24 C23 C22 120.9(5)
C24 C23 H23 119.5
C22 C23 H23 119.5
C23 C24 C19 117.6(4)
C23 C24 C25 121.0(4)
C19 C24 C25 121.4(3)
C24 C25 C26 112.6(3)
C24 C25 H25A 109.1
C26 C25 H25A 109.1
C24 C25 H25B 109.1
C26 C25 H25B 109.1
H25A C25 H25B 107.8
N3 C26 C25 112.5(3)
N3 C26 H26A 109.1
C25 C26 H26A 109.1
N3 C26 H26B 109.1
C25 C26 H26B 109.1
H26A C26 H26B 107.8
N4 C27 N3 107.3(3)
N4 C27 S2 127.7(3)
N3 C27 S2 125.0(3)
O2 C28 N3 124.3(3)
O2 C28 C29 130.3(3)
N3 C28 C29 105.4(3)
C30 C29 N4 132.8(3)
C30 C29 C28 122.4(3)
N4 C29 C28 104.7(3)
C29 C30 C31 130.9(3)
C29 C30 H30 114.6
C31 C30 H30 114.6
C32 C31 C36 118.1(3)
C32 C31 C30 118.6(3)
C36 C31 C30 123.3(3)
C33 C32 C31 121.2(4)
C33 C32 H32 119.4
C31 C32 H32 119.4
C34 C33 C32 119.6(4)
C34 C33 H33 120.2
C32 C33 H33 120.2
C33 C34 C35 120.1(4)
C33 C34 H34 119.9
C35 C34 H34 119.9
C36 C35 C34 120.0(4)
C36 C35 H35 120.0
C34 C35 H35 120.0
C35 C36 C31 120.8(3)
C35 C36 H36 119.6
C31 C36 H36 119.6

loop_
_geom_bond_atom_site_label_1
_geom_bond_atom_site_label_2
_geom_bond_distance
_geom_bond_publ_flag
S1 C9 1.652(3) ?
S2 C27 1.652(3) ?
O1 C10 1.210(4) ?
O2 C28 1.212(4) ?
N1 C9 1.381(4) yes
N1 C10 1.381(4) yes
N1 C8 1.451(4) yes
N2 C9 1.349(4) ?
N2 C11 1.395(4) ?
N2 H2 0.8600 ?
N3 C27 1.379(4) yes
N3 C28 1.392(4) yes
N3 C26 1.447(4) yes
N4 C27 1.347(4) ?
N4 C29 1.396(4) ?
N4 H4 0.8600 ?
C1 C2 1.367(6) ?
C1 C6 1.377(5) ?
C1 H1 0.9300 ?
C2 C3 1.356(6) ?
C2 H2A 0.9300 ?
C3 C4 1.383(6) ?
C3 H3 0.9300 ?
C4 C5 1.372(5) ?
C4 H4A 0.9300 ?
C5 C6 1.390(5) ?
C5 H5 0.9300 ?
C6 C7 1.504(5) ?
C7 C8 1.511(5) yes
C7 H7A 0.9700 ?
C7 H7B 0.9700 ?
C8 H8A 0.9700 ?
C8 H8B 0.9700 ?
C10 C11 1.480(5) ?
C11 C12 1.336(4) ?
C12 C13 1.452(4) ?
C12 H12 0.9300 ?
C13 C18 1.381(4) ?
C13 C14 1.394(4) ?
C14 C15 1.373(5) ?
C14 H14 0.9300 ?
C15 C16 1.369(6) ?
C15 H15 0.9300 ?
C16 C17 1.375(5) ?
C16 H16 0.9300 ?
C17 C18 1.368(5) ?
C17 H17 0.9300 ?
C18 H18 0.9300 ?
C19 C20 1.370(6) ?
C19 C24 1.380(5) ?
C19 H19 0.9300 ?
C20 C21 1.366(8) ?
C20 H20 0.9300 ?
C21 C22 1.359(8) ?
C21 H21 0.9300 ?
C22 C23 1.383(6) ?
C22 H22 0.9300 ?
C23 C24 1.380(5) ?
C23 H23 0.9300 ?
C24 C25 1.506(5) ?
C25 C26 1.510(5) yes
C25 H25A 0.9700 ?
C25 H25B 0.9700 ?
C26 H26A 0.9700 ?
C26 H26B 0.9700 ?
C28 C29 1.470(5) ?
C29 C30 1.342(4) ?
C30 C31 1.456(5) ?
C30 H30 0.9300 ?
C31 C32 1.385(5) ?
C31 C36 1.390(5) ?
C32 C33 1.377(5) ?
C32 H32 0.9300 ?
C33 C34 1.375(6) ?
C33 H33 0.9300 ?
C34 C35 1.376(5) ?
C34 H34 0.9300 ?
C35 C36 1.375(5) ?
C35 H35 0.9300 ?
C36 H36 0.9300 ?

loop_
_geom_hbond_atom_site_label_D
_geom_hbond_atom_site_label_H
_geom_hbond_atom_site_label_A
_geom_hbond_site_symmetry_A
_geom_hbond_distance_DH
_geom_hbond_distance_HA
_geom_hbond_distance_DA
_geom_hbond_angle_DHA
N4 H4 S1 2_675 0.86 2.71 3.549(3) 165
N2 H2 S2 2_675 0.86 2.67 3.517(3) 168
C12 H12 O2 2_565 0.93 2.42 3.323(4) 163
C18 H18 S2 2_675 0.93 2.71 3.415(3) 133
C30 H30 O1 2_565 0.93 2.44 3.336(4) 163
C36 H36 S1 2_675 0.93 2.87 3.470(3) 124

loop_
_geom_torsion_atom_site_label_1
_geom_torsion_atom_site_label_2
_geom_torsion_atom_site_label_3
_geom_torsion_atom_site_label_4
_geom_torsion
_geom_torsion_publ_flag
C9 N1 C8 C7 86.0(4) yes
C10 N1 C8 C7 -95.7(4) yes
C27 N3 C26 C25 98.7(4) yes
C28 N3 C26 C25 -78.4(4) yes

loop_
_cod_related_entry_id
_cod_related_entry_database
_cod_related_entry_code
1 ChemSpider 9154974
